data_7247805
loop_
_publ_author_name
'Pradhan, Abinash'
'Sahoo, Sanand'
'Samal, Saroj L.'

_publ_section_title
;
 (C2H5NH3)2BiCl5&#x2212;xBrx perovskites containing 1D chains: effect of
 Br substitution on their structural and optical properties
;
_journal_issue 3
_journal_name_full CrystEngComm
_journal_page_first 312
_journal_page_last 323
_journal_paper_doi 10.1039/D3CE01019H
_journal_volume 26
_journal_year 2024
_chemical_formula_moiety 'Bi Br3.126 Cl1.874, C4 H16 N2'
_chemical_formula_sum 'C4 H16 Bi Br3.13 Cl1.87 N2'
_chemical_formula_weight 617.41
_space_group_crystal_system orthorhombic
_space_group_IT_number 64
_space_group_name_Hall '-C 2ac 2'
_space_group_name_H-M_alt 'C m c e'
_atom_sites_solution_hydrogens geom
_audit_creation_date 2023-06-01
_audit_creation_method
;
Olex2 1.5-alpha
(compiled 2021.06.29 svn.r12e2184c for OlexSys, GUI svn.r6374)
;
_audit_update_record
;
2023-10-09 deposited with the CCDC.	2023-12-01 downloaded from the CCDC.
;
_cell_angle_alpha 90
_cell_angle_beta 90
_cell_angle_gamma 90
_cell_formula_units_Z 8
_cell_length_a 7.7670(3)
_cell_length_b 22.3242(8)
_cell_length_c 18.0376(6)
_cell_measurement_reflns_used 3415
_cell_measurement_temperature 293(2)
_cell_measurement_theta_max 24.1230
_cell_measurement_theta_min 1.824
_cell_volume 3127.58(19)
_computing_molecular_graphics 'Olex2 1.5-alpha (Dolomanov et al., 2009)'
_computing_publication_material 'Olex2 1.5-alpha (Dolomanov et al., 2009)'
_computing_structure_refinement 'SHELXL 2018/3 (Sheldrick, 2015)'
_computing_structure_solution 'SHELXT 2018/2 (Sheldrick, 2018)'
_diffrn_ambient_temperature 293(2)
_diffrn_measured_fraction_theta_full 1.000
_diffrn_measured_fraction_theta_max 0.948
_diffrn_measurement_device_type 'XtaLAB Pro II AFC12 (RINC): Kappa single'
_diffrn_radiation_type MoK\a
_diffrn_radiation_wavelength 0.71073
_diffrn_reflns_av_R_equivalents 0.0268
_diffrn_reflns_av_unetI/netI 0.0296
_diffrn_reflns_Laue_measured_fraction_full 1.000
_diffrn_reflns_Laue_measured_fraction_max 0.948
_diffrn_reflns_limit_h_max 9
_diffrn_reflns_limit_h_min -7
_diffrn_reflns_limit_k_max 23
_diffrn_reflns_limit_k_min -27
_diffrn_reflns_limit_l_max 19
_diffrn_reflns_limit_l_min -22
_diffrn_reflns_number 8850
_diffrn_reflns_point_group_measured_fraction_full 1.000
_diffrn_reflns_point_group_measured_fraction_max 0.948
_diffrn_reflns_theta_full 25.242
_diffrn_reflns_theta_max 27.123
_diffrn_reflns_theta_min 1.824
_exptl_crystal_density_diffrn 2.622
_exptl_crystal_description crystalline
_exptl_crystal_F_000 2226
_exptl_crystal_size_max 0.16
_exptl_crystal_size_mid 0.15
_exptl_crystal_size_min 0.09
_refine_diff_density_max 0.788
_refine_diff_density_min -0.687
_refine_diff_density_rms 0.119
_refine_ls_extinction_method none
_refine_ls_goodness_of_fit_ref 1.026
_refine_ls_hydrogen_treatment constr
_refine_ls_matrix_type full
_refine_ls_number_parameters 79
_refine_ls_number_reflns 1760
_refine_ls_number_restraints 57
_refine_ls_restrained_S_all 1.013
_refine_ls_R_factor_all 0.0506
_refine_ls_R_factor_gt 0.0339
_refine_ls_shift/su_max 0.001
_refine_ls_shift/su_mean 0.000
_refine_ls_structure_factor_coef Fsqd
_refine_ls_weighting_details 'w=1/[\s^2^(Fo^2^)+(0.0236P)^2^+19.4857P] where P=(Fo^2^+2Fc^2^)/3'
_refine_ls_weighting_scheme calc
_refine_ls_wR_factor_gt 0.0622
_refine_ls_wR_factor_ref 0.0660
_reflns_Friedel_coverage 0.000
_reflns_number_gt 1389
_reflns_number_total 1760
_reflns_threshold_expression 'I > 2\s(I)'
_cod_data_source_file d3ce01019h2.cif
_cod_data_source_block ab257_new_121221
_cod_depositor_comments 'Adding full bibliography for 7247803--7247812.cif.'
_cod_original_sg_symbol_Hall '-C 2bc 2'
_cod_database_code 7247805
_shelx_shelxl_version_number 2018/3
_shelx_space_group_comment
;
The symmetry employed for this shelxl refinement is uniquely defined
by the following loop, which should always be used as a source of
symmetry information in preference to the above space-group names.
They are only intended as comments.
;
_shelx_estimated_absorpt_t_max 24.1450
_olex2_refinement_description
;
1. Fixed Uiso
 At 1.2 times of:
  All C(H,H) groups, All N(H,H,H) groups
 At 1.5 times of:
  All C(H,H,H) groups
2. Shared sites
{Cl2, Br2}
{Cl1, Br1}
{Cl3, Br3}
{Cl4, Br4}
3. Uiso/Uaniso restraints and constraints
All non-hydrogen atoms have similar U: within 2A with sigma of 0.02 and sigma
for terminal atoms of 0.04 within 2A
Uanis(Cl3) = Uanis(Br3)
Uanis(Cl1) = Uanis(Br1)
Uanis(Cl4) = Uanis(Br4)
Uanis(Cl2) = Uanis(Br2)
4. Rigid body (RIGU) restrains
 N2, C4, C3
 with sigma for 1-2 distances of 0.01 and sigma for 1-3 distances of 0.01
5. Others
 Sof(Br2)=0.5*(1-FVAR(2))
 Sof(Cl2)=0.5*FVAR(2)
 Sof(Br1)=1-FVAR(2)
 Sof(Cl1)=FVAR(2)
 Sof(Br3)=0.5*(1-FVAR(4))
 Sof(Cl3)=0.5*FVAR(4)
 Sof(Br4)=0.5*(1-FVAR(5))
 Sof(Cl4)=0.5*FVAR(5)
 Fixed Sof: H1B(0.5) H1C(0.5) H1E(0.5) H1F(0.5) H2A(0.5) H2B(0.5) N2(0.5)
 H2C(0.5) H2D(0.5) H2E(0.5) C4(0.5) H4A(0.5) H4B(0.5) C3(0.5) H3A(0.5) H3B(0.5)
 H3C(0.5)
6.a Free rotating group:
 N2(C4,C3)
6.b Secondary CH2 refined with riding coordinates:
 C2(H2A,H2B), C4(H4A,H4B)
6.c Me refined with riding coordinates:
 C1(H1A,H1B,H1C), N1(H1D,H1E,H1F), N2(H2C,H2D,H2E), C3(H3A,H3B,H3C)
;
_olex2_submission_special_instructions 'No special instructions were received'

loop_
_space_group_symop_operation_xyz
'x, y, z'
'-x, -y+1/2, z+1/2'
'-x, y+1/2, -z+1/2'
'x, -y, -z'
'x+1/2, y+1/2, z'
'-x+1/2, -y+1, z+1/2'
'-x+1/2, y+1, -z+1/2'
'x+1/2, -y+1/2, -z'
'-x, -y, -z'
'x, y-1/2, -z-1/2'
'x, -y-1/2, z-1/2'
'-x, y, z'
'-x+1/2, -y+1/2, -z'
'x+1/2, y, -z-1/2'
'x+1/2, -y, z-1/2'
'-x+1/2, y+1/2, z'

loop_
_atom_site_label
_atom_site_type_symbol
_atom_site_fract_x
_atom_site_fract_y
_atom_site_fract_z
_atom_site_U_iso_or_equiv
_atom_site_adp_type
_atom_site_occupancy
_atom_site_site_symmetry_order
_atom_site_calc_flag
_atom_site_refinement_flags_posn
_atom_site_refinement_flags_adp
_atom_site_refinement_flags_occupancy
_atom_site_disorder_assembly
_atom_site_disorder_group
Bi1 Bi 0.500000 0.36660(2) 0.63095(2) 0.04647(13) Uani 1 2 d S T P . .
Cl1 Cl 0.24574(13) 0.37968(5) 0.53074(6) 0.0852(5) Uani 0.336(5) 1 d . U P A 5
Cl3 Cl 0.500000 0.49012(6) 0.66152(9) 0.0980(8) Uani 0.308(8) 2 d S TU P A 7
Cl2 Cl 0.500000 0.24416(6) 0.60147(10) 0.0936(8) Uani 0.327(8) 2 d S TU P A 3
Cl4 Cl 0.750000 0.34957(10) 0.750000 0.1096(11) Uani 0.568(8) 2 d S TU P A 9
C1 C 0.000000 0.5756(6) 0.6512(7) 0.147(7) Uani 1 2 d S TU P . .
H1A H 0.000000 0.608819 0.617360 0.220 Uiso 0.5 1 calc R U P B -1
H1B H -0.100919 0.577431 0.681828 0.220 Uiso 0.5 1 calc R U P B -1
H1C H 0.100919 0.577431 0.681828 0.220 Uiso 0.5 1 calc R U P B -1
N1 N 0.000000 0.4681(4) 0.6519(5) 0.092(3) Uani 1 2 d S TU P . .
H1D H 0.000000 0.437733 0.619954 0.111 Uiso 0.5 1 calc R U P C -1
H1E H 0.093560 0.466080 0.680272 0.111 Uiso 0.5 1 calc R U P C -1
H1F H -0.093560 0.466080 0.680272 0.111 Uiso 0.5 1 calc R U P C -1
C2 C 0.000000 0.5233(6) 0.6122(8) 0.131(6) Uani 1 2 d S TU P . .
H2A H 0.100427 0.523505 0.580204 0.157 Uiso 0.5 1 calc R U P . .
H2B H -0.100427 0.523505 0.580203 0.157 Uiso 0.5 1 calc R U P . .
Br1 Br 0.24574(13) 0.37968(5) 0.53074(6) 0.0852(5) Uani 0.664(5) 1 d . U P A 6
Br3 Br 0.500000 0.49012(6) 0.66152(9) 0.0980(8) Uani 0.692(8) 2 d S TU P A 8
Br4 Br 0.750000 0.34957(10) 0.750000 0.1096(11) Uani 0.432(8) 2 d S TU P A 10
Br2 Br 0.500000 0.24416(6) 0.60147(10) 0.0936(8) Uani 0.673(8) 2 d S TU P A 4
N2 N 0.9548(16) 0.7446(7) 0.4109(8) 0.130(7) Uani 0.5 1 d G U P D -1
H2C H 1.021293 0.725811 0.443576 0.157 Uiso 0.5 1 calc R U P D -1
H2D H 0.867246 0.762009 0.434350 0.157 Uiso 0.5 1 calc R U P D -1
H2E H 0.914307 0.718351 0.378119 0.157 Uiso 0.5 1 calc R U P D -1
C4 C 1.0606(15) 0.7924(9) 0.3704(10) 0.163(9) Uani 0.5 1 d G U P D -1
H4A H 1.106168 0.820805 0.406149 0.195 Uiso 0.5 1 calc R U P D -1
H4B H 1.157016 0.773634 0.345391 0.195 Uiso 0.5 1 calc R U P D -1
C3 C 0.950(2) 0.8254(8) 0.3141(9) 0.128(8) Uani 0.5 1 d G U P D -1
H3A H 1.018408 0.855120 0.289348 0.191 Uiso 0.5 1 calc R U P D -1
H3B H 0.906414 0.797376 0.278374 0.191 Uiso 0.5 1 calc R U P D -1
H3C H 0.855652 0.844467 0.339028 0.191 Uiso 0.5 1 calc R U P D -1

loop_
_atom_site_aniso_label
_atom_site_aniso_U_11
_atom_site_aniso_U_22
_atom_site_aniso_U_33
_atom_site_aniso_U_23
_atom_site_aniso_U_13
_atom_site_aniso_U_12
Bi1 0.03818(19) 0.0588(2) 0.04242(19) -0.00906(16) 0.000 0.000
Cl1 0.0634(7) 0.1213(9) 0.0709(7) -0.0054(6) -0.0251(5) 0.0133(6)
Cl3 0.1641(18) 0.0551(9) 0.0748(11) -0.0100(7) 0.000 0.000
Cl2 0.1219(15) 0.0552(10) 0.1038(13) -0.0168(8) 0.000 0.000
Cl4 0.0893(15) 0.1347(19) 0.1049(17) 0.000 -0.0617(13) 0.000
C1 0.29(2) 0.058(8) 0.096(10) 0.003(7) 0.000 0.000
N1 0.140(9) 0.067(6) 0.070(6) 0.004(5) 0.000 0.000
C2 0.216(16) 0.074(9) 0.103(10) 0.022(8) 0.000 0.000
Br1 0.0634(7) 0.1213(9) 0.0709(7) -0.0054(6) -0.0251(5) 0.0133(6)
Br3 0.1641(18) 0.0551(9) 0.0748(11) -0.0100(7) 0.000 0.000
Br4 0.0893(15) 0.1347(19) 0.1049(17) 0.000 -0.0617(13) 0.000
Br2 0.1219(15) 0.0552(10) 0.1038(13) -0.0168(8) 0.000 0.000
N2 0.054(14) 0.160(13) 0.178(14) 0.083(11) -0.014(9) 0.015(8)
C4 0.089(16) 0.20(2) 0.20(2) 0.074(14) 0.007(12) 0.005(13)
C3 0.086(19) 0.148(15) 0.149(16) 0.060(12) 0.017(11) -0.025(11)

loop_
_atom_type_symbol
_atom_type_description
_atom_type_scat_dispersion_real
_atom_type_scat_dispersion_imag
_atom_type_scat_source
C C 0.0033 0.0016 'International Tables Vol C Tables 4.2.6.8 and 6.1.1.4'
H H 0.0000 0.0000 'International Tables Vol C Tables 4.2.6.8 and 6.1.1.4'
Bi Bi -4.1077 10.2566 'International Tables Vol C Tables 4.2.6.8 and 6.1.1.4'
Br Br -0.2901 2.4595 'International Tables Vol C Tables 4.2.6.8 and 6.1.1.4'
Cl Cl 0.1484 0.1585 'International Tables Vol C Tables 4.2.6.8 and 6.1.1.4'
N N 0.0061 0.0033 'International Tables Vol C Tables 4.2.6.8 and 6.1.1.4'

loop_
_geom_angle_atom_site_label_1
_geom_angle_atom_site_label_2
_geom_angle_atom_site_label_3
_geom_angle
_geom_angle_site_symmetry_1
_geom_angle_site_symmetry_3
_geom_angle_publ_flag
Cl1 Bi1 Cl1 94.33(5) 12_655 . ?
Cl4 Bi1 Cl4 83.361(14) 14_457 . ?
Bi1 Cl4 Bi1 165.03(9) 14_557 . ?
H1A C1 H1B 109.5 . . ?
H1A C1 H1C 109.5 . . ?
H1B C1 H1C 109.5 . . ?
C2 C1 H1A 109.5 . . ?
C2 C1 H1B 109.5 . . ?
C2 C1 H1C 109.5 . . ?
H1D N1 H1E 109.5 . . ?
H1D N1 H1F 109.5 . . ?
H1E N1 H1F 109.5 . . ?
C2 N1 H1D 109.5 . . ?
C2 N1 H1E 109.5 . . ?
C2 N1 H1F 109.5 . . ?
C1 C2 N1 118.7(12) . . ?
C1 C2 H2A 107.6 . . ?
C1 C2 H2B 107.6 . . ?
N1 C2 H2A 107.6 . . ?
N1 C2 H2B 107.6 . . ?
H2A C2 H2B 107.1 . . ?
Bi1 Br4 Bi1 165.03(9) 14_557 . ?
H2C N2 H2D 109.5 . . ?
H2C N2 H2E 109.5 . . ?
H2D N2 H2E 109.5 . . ?
C4 N2 H2C 109.5 . . ?
C4 N2 H2D 109.5 . . ?
C4 N2 H2E 109.5 . . ?
N2 C4 H4A 109.5 . . ?
N2 C4 H4B 109.5 . . ?
H4A C4 H4B 108.1 . . ?
C3 C4 N2 110.6 . . ?
C3 C4 H4A 109.5 . . ?
C3 C4 H4B 109.5 . . ?
C4 C3 H3A 109.5 . . ?
C4 C3 H3B 109.5 . . ?
C4 C3 H3C 109.5 . . ?
H3A C3 H3B 109.5 . . ?
H3A C3 H3C 109.5 . . ?
H3B C3 H3C 109.5 . . ?

loop_
_geom_bond_atom_site_label_1
_geom_bond_atom_site_label_2
_geom_bond_distance
_geom_bond_site_symmetry_2
_geom_bond_publ_flag
Bi1 Cl1 2.6930(10) 12_655 ?
Bi1 Cl1 2.6930(10) . ?
Bi1 Cl3 2.8120(14) . ?
Bi1 Cl2 2.7846(14) . ?
Bi1 Cl4 2.9200(4) 14_457 ?
Bi1 Cl4 2.9200(4) . ?
Bi1 Br1 2.6930(10) . ?
Bi1 Br3 2.8120(14) . ?
Bi1 Br4 2.9200(4) . ?
Bi1 Br2 2.7846(14) . ?
C1 H1A 0.9600 . ?
C1 H1B 0.9600 . ?
C1 H1C 0.9600 . ?
C1 C2 1.363(17) . ?
N1 H1D 0.8900 . ?
N1 H1E 0.8900 . ?
N1 H1F 0.8900 . ?
N1 C2 1.425(14) . ?
C2 H2A 0.9700 . ?
C2 H2B 0.9700 . ?
N2 H2C 0.8900 . ?
N2 H2D 0.8900 . ?
N2 H2E 0.8900 . ?
N2 C4 1.5317 . ?
C4 H4A 0.9700 . ?
C4 H4B 0.9700 . ?
C4 C3 1.5198 . ?
C3 H3A 0.9600 . ?
C3 H3B 0.9600 . ?
C3 H3C 0.9600 . ?
